data_7236613
loop_
_publ_author_name
'Shen, Cheng'
'Xu, Yuan-gang'
'Lu, Ming'

_publ_section_title
;
 A series of high-energy coordination polymers with
 3,6-bis(4-nitroamino-1,2,5-oxadiazol-3-yl)-1,4,2,5-dioxadiazine, a ligand
 with multi-coordination sites, high oxygen content and detonation
 performance: syntheses, structures, and performance
;
_journal_issue 35
_journal_name_full 'Journal of Materials Chemistry A'
_journal_page_first 18854
_journal_paper_doi 10.1039/C7TA05479C
_journal_volume 5
_journal_year 2017
_chemical_formula_moiety 'C6 Ag2 N10 O8'
_chemical_formula_sum 'C6 Ag2 N10 O8'
_chemical_formula_weight 555.90
_space_group_crystal_system monoclinic
_space_group_IT_number 14
_space_group_name_Hall '-P 2yn'
_space_group_name_H-M_alt 'P 1 21/n 1'
_audit_creation_method SHELXL-2014/7
_audit_update_record
;
2017-04-24 deposited with the CCDC.
2017-08-09 downloaded from the CCDC.
;
_cell_angle_alpha 90
_cell_angle_beta 99.777(5)
_cell_angle_gamma 90
_cell_formula_units_Z 2
_cell_length_a 8.6085(12)
_cell_length_b 8.3879(10)
_cell_length_c 8.7084(12)
_cell_measurement_reflns_used 841
_cell_measurement_temperature 173(2)
_cell_measurement_theta_max 23.94
_cell_measurement_theta_min 3.08
_cell_volume 619.68(14)
_computing_structure_refinement 'SHELXL-2014/7 (Sheldrick, 2014)'
_diffrn_ambient_temperature 173(2)
_diffrn_measured_fraction_theta_full 0.998
_diffrn_measured_fraction_theta_max 0.998
_diffrn_measurement_device_type 'PHOTON 100 CMOS detector'
_diffrn_measurement_method 'omega scan'
_diffrn_radiation_type MoK\a
_diffrn_radiation_wavelength 0.71073
_diffrn_reflns_av_R_equivalents 0.0730
_diffrn_reflns_av_unetI/netI 0.0710
_diffrn_reflns_Laue_measured_fraction_full 0.998
_diffrn_reflns_Laue_measured_fraction_max 0.998
_diffrn_reflns_limit_h_max 10
_diffrn_reflns_limit_h_min -10
_diffrn_reflns_limit_k_max 9
_diffrn_reflns_limit_k_min -10
_diffrn_reflns_limit_l_max 10
_diffrn_reflns_limit_l_min -10
_diffrn_reflns_number 3540
_diffrn_reflns_point_group_measured_fraction_full 0.998
_diffrn_reflns_point_group_measured_fraction_max 0.998
_diffrn_reflns_theta_full 25.242
_diffrn_reflns_theta_max 25.280
_diffrn_reflns_theta_min 3.076
_diffrn_source 'sealed tube'
_exptl_absorpt_coefficient_mu 3.242
_exptl_absorpt_correction_T_max 0.7452
_exptl_absorpt_correction_T_min 0.6387
_exptl_absorpt_correction_type multi-scan
_exptl_absorpt_process_details 'SADABS (Bruker, 2014)'
_exptl_crystal_density_diffrn 2.979
_exptl_crystal_description needle
_exptl_crystal_F_000 528
_exptl_crystal_size_max 0.130
_exptl_crystal_size_mid 0.060
_exptl_crystal_size_min 0.040
_refine_diff_density_max 0.833
_refine_diff_density_min -0.723
_refine_diff_density_rms 0.159
_refine_ls_extinction_method none
_refine_ls_goodness_of_fit_ref 1.049
_refine_ls_hydrogen_treatment undef
_refine_ls_matrix_type full
_refine_ls_number_parameters 128
_refine_ls_number_reflns 1124
_refine_ls_number_restraints 30
_refine_ls_restrained_S_all 1.036
_refine_ls_R_factor_all 0.0724
_refine_ls_R_factor_gt 0.0399
_refine_ls_shift/su_max 0.000
_refine_ls_shift/su_mean 0.000
_refine_ls_structure_factor_coef Fsqd
_refine_ls_weighting_details 'w=1/[\s^2^(Fo^2^)+(0.0166P)^2^+0.5502P] where P=(Fo^2^+2Fc^2^)/3'
_refine_ls_weighting_scheme calc
_refine_ls_wR_factor_gt 0.0566
_refine_ls_wR_factor_ref 0.0631
_reflns_Friedel_coverage 0.000
_reflns_number_gt 812
_reflns_number_total 1124
_reflns_threshold_expression 'I > 2\s(I)'
_cod_data_source_file c7ta05479c2.cif
_cod_data_source_block 1
_cod_original_sg_symbol_H-M 'P 21/n'
_cod_database_code 7236613
_shelx_shelxl_version_number 2014/7
_shelx_space_group_comment
;
The symmetry employed for this shelxl refinement is uniquely defined
by the following loop, which should always be used as a source of
symmetry information in preference to the above space-group names.
They are only intended as comments.
;
_shelx_estimated_absorpt_t_min 0.678
_shelx_estimated_absorpt_t_max 0.881

loop_
_space_group_symop_operation_xyz
'x, y, z'
'-x+1/2, y+1/2, -z+1/2'
'-x, -y, -z'
'x-1/2, -y-1/2, z-1/2'

loop_
_atom_site_label
_atom_site_type_symbol
_atom_site_fract_x
_atom_site_fract_y
_atom_site_fract_z
_atom_site_U_iso_or_equiv
_atom_site_adp_type
_atom_site_occupancy
_atom_site_site_symmetry_order
_atom_site_calc_flag
_atom_site_refinement_flags_adp
_atom_site_refinement_flags_occupancy
_atom_site_disorder_assembly
_atom_site_disorder_group
Ag1 Ag -0.27065(6) 0.36234(6) 0.58492(7) 0.02688(18) Uani 1 1 d . . . .
C1 C 0.3584(7) 0.4893(8) 0.9243(7) 0.0176(15) Uani 1 1 d U . . .
C2 C 0.0555(7) 0.4132(7) 0.8358(7) 0.0161(15) Uani 1 1 d . . . .
C3 C 0.1997(7) 0.4973(7) 0.8276(7) 0.0142(14) Uani 1 1 d . . . .
N1 N 0.3881(6) 0.3937(6) 1.0365(6) 0.0210(12) Uani 1 1 d U . . .
N2 N -0.0541(6) 0.4715(6) 0.7277(6) 0.0200(13) Uani 1 1 d . . . .
N3 N 0.1759(6) 0.6015(6) 0.7161(6) 0.0218(13) Uani 1 1 d . . . .
N4 N 0.0470(6) 0.2958(5) 0.9445(6) 0.0154(12) Uani 1 1 d . . . .
N5 N -0.0979(6) 0.2363(6) 0.9549(6) 0.0203(13) Uani 1 1 d . . . .
O2 O 0.0205(5) 0.5882(5) 0.6526(5) 0.0236(11) Uani 1 1 d . . . .
O3 O -0.2201(5) 0.2916(5) 0.8777(5) 0.0276(12) Uani 1 1 d . . . .
O4 O -0.0979(5) 0.1275(5) 1.0515(5) 0.0271(11) Uani 1 1 d . . . .
O1 O 0.5544(15) 0.376(2) 1.1005(19) 0.021(3) Uani 0.53(3) 1 d U P A 1
O1' O 0.5313(17) 0.434(2) 1.147(2) 0.020(3) Uani 0.47(3) 1 d U P A 2

loop_
_atom_site_aniso_label
_atom_site_aniso_U_11
_atom_site_aniso_U_22
_atom_site_aniso_U_33
_atom_site_aniso_U_23
_atom_site_aniso_U_13
_atom_site_aniso_U_12
Ag1 0.0175(3) 0.0289(3) 0.0307(3) -0.0081(3) -0.0062(2) -0.0008(3)
C1 0.012(3) 0.022(4) 0.018(4) 0.003(3) -0.001(3) -0.008(3)
C2 0.014(4) 0.019(3) 0.015(4) -0.007(3) 0.000(3) -0.002(3)
C3 0.015(4) 0.016(3) 0.012(4) -0.004(3) 0.002(3) -0.001(3)
N1 0.009(3) 0.026(3) 0.026(3) 0.005(2) -0.004(2) -0.006(2)
N2 0.023(3) 0.018(3) 0.017(3) -0.004(3) -0.002(3) 0.001(2)
N3 0.018(3) 0.025(3) 0.021(3) 0.004(3) -0.003(3) -0.002(2)
N4 0.008(3) 0.017(3) 0.020(3) 0.001(2) -0.002(2) -0.002(2)
N5 0.022(3) 0.018(3) 0.021(3) -0.014(3) 0.002(3) -0.001(3)
O2 0.015(3) 0.029(3) 0.024(3) 0.006(2) -0.005(2) 0.000(2)
O3 0.008(2) 0.040(3) 0.033(3) -0.001(2) -0.002(2) -0.001(2)
O4 0.030(3) 0.027(3) 0.025(3) 0.004(2) 0.008(2) -0.002(2)
O1 0.010(4) 0.023(6) 0.026(6) 0.008(5) -0.008(4) -0.011(5)
O1' 0.011(5) 0.025(6) 0.023(6) 0.004(5) -0.004(4) -0.012(4)

loop_
_atom_type_symbol
_atom_type_description
_atom_type_scat_dispersion_real
_atom_type_scat_dispersion_imag
_atom_type_scat_source
C C 0.0033 0.0016 'International Tables Vol C Tables 4.2.6.8 and 6.1.1.4'
Ag Ag -0.8971 1.1015 'International Tables Vol C Tables 4.2.6.8 and 6.1.1.4'
N N 0.0061 0.0033 'International Tables Vol C Tables 4.2.6.8 and 6.1.1.4'
O O 0.0106 0.0060 'International Tables Vol C Tables 4.2.6.8 and 6.1.1.4'

loop_
_geom_angle_atom_site_label_1
_geom_angle_atom_site_label_2
_geom_angle_atom_site_label_3
_geom_angle
_geom_angle_site_symmetry_1
_geom_angle_site_symmetry_3
N4 Ag1 N2 167.15(17) 4_565 .
N4 Ag1 O3 112.70(16) 4_565 .
N2 Ag1 O3 64.12(16) . .
N4 Ag1 N1 76.36(16) 4_565 4_565
N2 Ag1 N1 90.95(17) . 4_565
O3 Ag1 N1 88.01(15) . 4_565
N1 C1 O1' 125.6(8) . 3_667
N1 C1 O1 126.5(7) . 3_667
N1 C1 C3 121.2(6) . .
O1' C1 C3 111.3(7) 3_667 .
O1 C1 C3 110.1(7) 3_667 .
N2 C2 N4 130.2(6) . .
N2 C2 C3 107.7(5) . .
N4 C2 C3 122.1(6) . .
N3 C3 C2 109.8(5) . .
N3 C3 C1 118.1(6) . .
C2 C3 C1 132.1(6) . .
C1 N1 O1 115.0(6) . .
C1 N1 O1' 113.6(7) . .
C1 N1 Ag1 127.3(4) . 4_666
O1 N1 Ag1 111.1(6) . 4_666
O1' N1 Ag1 119.1(6) . 4_666
C2 N2 O2 105.5(5) . .
C2 N2 Ag1 132.3(4) . .
O2 N2 Ag1 115.5(3) . .
C3 N3 O2 105.6(5) . .
N5 N4 C2 117.7(5) . .
N5 N4 Ag1 108.1(4) . 4_666
C2 N4 Ag1 133.0(4) . 4_666
O3 N5 O4 123.1(5) . .
O3 N5 N4 122.0(5) . .
O4 N5 N4 114.8(5) . .
N3 O2 N2 111.5(4) . .
N5 O3 Ag1 127.4(4) . .
C1 O1 N1 112.1(10) 3_667 .
C1 O1' N1 112.4(11) 3_667 .

loop_
_geom_bond_atom_site_label_1
_geom_bond_atom_site_label_2
_geom_bond_distance
_geom_bond_site_symmetry_2
Ag1 N4 2.251(5) 4_565
Ag1 N2 2.253(5) .
Ag1 O3 2.582(5) .
Ag1 N1 2.618(5) 4_565
C1 N1 1.256(7) .
C1 O1' 1.378(15) 3_667
C1 O1 1.397(14) 3_667
C1 C3 1.479(8) .
C2 N2 1.309(7) .
C2 N4 1.377(7) .
C2 C3 1.441(8) .
C3 N3 1.297(7) .
N1 O1 1.453(12) .
N1 O1' 1.466(15) .
N1 Ag1 2.618(5) 4_666
N2 O2 1.393(6) .
N3 O2 1.363(6) .
N4 N5 1.361(7) .
N4 Ag1 2.251(5) 4_666
N5 O3 1.238(6) .
N5 O4 1.241(6) .
O1 C1 1.397(14) 3_667
O1' C1 1.378(15) 3_667
